data_4064196
loop_
_publ_author_name
'Diebolt, Olivier'
'Fortman, George C.'
'Clavier, Herv\'e'
'Slawin, Alexandra M. Z.'
'Escudero-Ad\'an, Eduardo C.'
'Benet-Buchholz, Jordi'
'Nolan, Steven P.'

_publ_section_title
;
 Steric and Electronic Parameters Characterizing Bulky and Electron-Rich
 Dialkylbiarylphosphines
;
_journal_issue 6
_journal_name_full Organometallics
_journal_page_first 1668
_journal_paper_doi 10.1021/om101174x
_journal_volume 30
_journal_year 2011
_chemical_formula_sum 'C41 H61 Cl Ir P'
_chemical_formula_weight 812.52
_chemical_name_systematic
; 
 ? 
;
_space_group_IT_number 14
_symmetry_cell_setting monoclinic
_symmetry_space_group_name_Hall '-P 2ybc'
_symmetry_space_group_name_H-M 'P 1 21/c 1'
_atom_sites_solution_hydrogens geom
_atom_sites_solution_primary direct
_atom_sites_solution_secondary difmap
_audit_creation_method SHELXL-97
_cell_angle_alpha 90.00
_cell_angle_beta 108.885(4)
_cell_angle_gamma 90.00
_cell_formula_units_Z 4
_cell_length_a 18.787(2)
_cell_length_b 9.3296(11)
_cell_length_c 22.156(3)
_cell_measurement_reflns_used 8421
_cell_measurement_temperature 100(2)
_cell_measurement_theta_max 36.14
_cell_measurement_theta_min 3.36
_cell_volume 3674.4(8)
_computing_cell_refinement 'Bruker APEX2 v2009.1-0'
_computing_data_collection 'Bruker APEX2 v2009.1-0'
_computing_data_reduction 'Bruker SAINT V7.60A'
_computing_molecular_graphics 'Bruker SHELXTL'
_computing_publication_material 'Bruker SHELXTL'
_computing_structure_refinement 'SHELXS-97 (Sheldrick, 2008)'
_computing_structure_solution 'SHELXS-97 (Sheldrick, 2008)'
_diffrn_ambient_temperature 100(2)
_diffrn_detector_area_resol_mean 512
_diffrn_detector_type '4K CCD area detector APEX II'
_diffrn_measured_fraction_theta_full 0.944
_diffrn_measured_fraction_theta_max 0.923
_diffrn_measurement_device_type 'Kappa 4-axis goniometer bruker-nonius'
_diffrn_measurement_method
;
 Fullsphere data collection, phi and omega scans
;
_diffrn_measurement_specimen_support 'magnetic support whith 10 micron nylon fiber cryoloop'
_diffrn_radiation_monochromator 'Multilayer Montel 200 mirrors'
_diffrn_radiation_type MoK\a
_diffrn_radiation_wavelength 0.71073
_diffrn_reflns_av_R_equivalents 0.0657
_diffrn_reflns_av_sigmaI/netI 0.0590
_diffrn_reflns_limit_h_max 24
_diffrn_reflns_limit_h_min -31
_diffrn_reflns_limit_k_max 9
_diffrn_reflns_limit_k_min -14
_diffrn_reflns_limit_l_max 36
_diffrn_reflns_limit_l_min -36
_diffrn_reflns_number 63414
_diffrn_reflns_theta_full 27.50
_diffrn_reflns_theta_max 36.21
_diffrn_reflns_theta_min 2.78
_diffrn_source 'rotating anode X-ray tube'
_diffrn_source_current 70
_diffrn_source_power 50
_diffrn_source_size '3 mm x 0.3 mm fine focus'
_diffrn_source_type 'Bruker-Nonius FR 591'
_exptl_absorpt_coefficient_mu 3.777
_exptl_absorpt_correction_T_max 1.0
_exptl_absorpt_correction_T_min 0.6
_exptl_absorpt_correction_type empirical
_exptl_absorpt_process_details
; 
 SADABS Version 2008/1 Bruker-Nonius
 Blessing, Acta Cryst. (1995) A51 33-38
;
_exptl_crystal_colour colorless
_exptl_crystal_density_diffrn 1.469
_exptl_crystal_density_method 'not measured'
_exptl_crystal_description block
_exptl_crystal_F_000 1664
_exptl_crystal_size_max 0.40
_exptl_crystal_size_mid 0.30
_exptl_crystal_size_min 0.20
_refine_diff_density_max 11.170
_refine_diff_density_min -6.192
_refine_diff_density_rms 0.283
_refine_ls_extinction_method none
_refine_ls_goodness_of_fit_ref 1.115
_refine_ls_hydrogen_treatment noref
_refine_ls_matrix_type full
_refine_ls_number_parameters 398
_refine_ls_number_reflns 16312
_refine_ls_number_restraints 0
_refine_ls_restrained_S_all 1.115
_refine_ls_R_factor_all 0.0870
_refine_ls_R_factor_gt 0.0707
_refine_ls_shift/su_max 0.001
_refine_ls_shift/su_mean 0.000
_refine_ls_structure_factor_coef Fsqd
_refine_ls_weighting_details 'calc w=1/[\s^2^(Fo^2^)+(0.0473P)^2^+56.4296P] where P=(Fo^2^+2Fc^2^)/3'
_refine_ls_weighting_scheme calc
_refine_ls_wR_factor_gt 0.1608
_refine_ls_wR_factor_ref 0.1681
_reflns_number_gt 13302
_reflns_number_total 16312
_reflns_threshold_expression >2sigma(I)
_cod_data_source_file om101174x_si_002.cif
_cod_data_source_block 3d
_cod_depositor_comments
;
The following automatic conversions were performed:
'_diffrn_measurement_specimen_suppport' tag replaced with
'_diffrn_measurement_specimen_support'.

Automatic conversion script
Id: cif_correct_tags 1440 2010-10-19 06:21:57Z saulius 

The following automatic conversions were performed:

'_symmetry_cell_setting' value 'Monoclinic' changed to 'monoclinic'
according to /home/saulius/struct/CIF-dictionaries/cif_core.dic
dictionary named 'cif_core.dic' version 2.4.1 from 2010-06-29.

Automatic conversion script
Id: cif_fix_values 1715 2011-07-08 13:25:40Z adriana 
;
_cod_original_cell_volume 3674.4(7)
_cod_original_sg_symbol_H-M P2(1)/c
_cod_database_code 4064196

loop_
_symmetry_equiv_pos_as_xyz
'x, y, z'
'-x, y+1/2, -z+1/2'
'-x, -y, -z'
'x, -y-1/2, z-1/2'

loop_
_atom_site_label
_atom_site_type_symbol
_atom_site_fract_x
_atom_site_fract_y
_atom_site_fract_z
_atom_site_U_iso_or_equiv
_atom_site_adp_type
_atom_site_occupancy
_atom_site_symmetry_multiplicity
_atom_site_calc_flag
_atom_site_refinement_flags
Ir1 Ir 0.265058(10) -0.05876(2) 0.187673(8) 0.01165(5) Uani 1 1 d .
P4 P 0.31082(7) 0.03737(14) 0.10954(6) 0.0095(2) Uani 1 1 d .
C2 C 0.3905(3) -0.1890(6) 0.0935(2) 0.0136(8) Uani 1 1 d .
H2 H 0.4074 -0.1785 0.1386 0.016 Uiso 1 1 calc R
C1 C 0.3347(3) -0.0939(6) 0.0568(2) 0.0103(7) Uani 1 1 d .
C6 C 0.3076(3) -0.1159(6) -0.0104(2) 0.0116(8) Uani 1 1 d .
C3 C 0.4219(3) -0.2967(6) 0.0673(3) 0.0169(9) Uani 1 1 d .
H3 H 0.4604 -0.3563 0.0937 0.020 Uiso 1 1 calc R
C5 C 0.3392(3) -0.2270(7) -0.0360(2) 0.0177(10) Uani 1 1 d .
H5 H 0.3212 -0.2422 -0.0808 0.021 Uiso 1 1 calc R
C4 C 0.3959(4) -0.3161(7) 0.0015(3) 0.0206(10) Uani 1 1 d .
H4 H 0.4166 -0.3892 -0.0177 0.025 Uiso 1 1 calc R
C9 C 0.2122(3) 0.1535(6) -0.1410(2) 0.0124(8) Uani 1 1 d .
H9 H 0.2256 0.2359 -0.1602 0.015 Uiso 1 1 calc R
C10 C 0.1391(3) 0.0996(6) -0.1651(2) 0.0127(8) Uani 1 1 d .
C8 C 0.2662(3) 0.0890(6) -0.0892(2) 0.0111(8) Uani 1 1 d .
C11 C 0.1214(3) -0.0217(6) -0.1366(2) 0.0135(8) Uani 1 1 d .
H11 H 0.0717 -0.0589 -0.1525 0.016 Uiso 1 1 calc R
C7 C 0.2471(3) -0.0332(6) -0.0603(2) 0.0117(8) Uani 1 1 d .
C12 C 0.1738(3) -0.0909(6) -0.0853(2) 0.0130(8) Uani 1 1 d .
C13 C 0.3465(3) 0.1468(7) -0.0672(2) 0.0150(9) Uani 1 1 d .
H13 H 0.3716 0.1128 -0.0226 0.018 Uiso 1 1 calc R
C16 C 0.0803(3) 0.1711(7) -0.2208(2) 0.0156(9) Uani 1 1 d .
H16 H 0.0334 0.1124 -0.2310 0.019 Uiso 1 1 calc R
C15 C 0.3510(3) 0.3106(7) -0.0668(3) 0.0175(9) Uani 1 1 d .
H15A H 0.3303 0.3466 -0.1105 0.026 Uiso 1 1 calc R
H15B H 0.4036 0.3406 -0.0485 0.026 Uiso 1 1 calc R
H15C H 0.3218 0.3494 -0.0410 0.026 Uiso 1 1 calc R
C17 C 0.0617(3) 0.3213(7) -0.2022(3) 0.0204(10) Uani 1 1 d .
H17A H 0.0430 0.3142 -0.1658 0.031 Uiso 1 1 calc R
H17B H 0.0230 0.3650 -0.2384 0.031 Uiso 1 1 calc R
H17C H 0.1071 0.3808 -0.1905 0.031 Uiso 1 1 calc R
C14 C 0.3904(3) 0.0848(8) -0.1091(3) 0.0230(12) Uani 1 1 d .
H14A H 0.3928 -0.0198 -0.1049 0.035 Uiso 1 1 calc R
H14B H 0.4415 0.1241 -0.0953 0.035 Uiso 1 1 calc R
H14C H 0.3649 0.1106 -0.1538 0.035 Uiso 1 1 calc R
C18 C 0.1041(4) 0.1749(8) -0.2810(3) 0.0221(11) Uani 1 1 d .
H18A H 0.1536 0.2204 -0.2709 0.033 Uiso 1 1 calc R
H18B H 0.0671 0.2298 -0.3144 0.033 Uiso 1 1 calc R
H18C H 0.1068 0.0768 -0.2960 0.033 Uiso 1 1 calc R
C19 C 0.1509(3) -0.2306(7) -0.0602(2) 0.0167(9) Uani 1 1 d .
H19 H 0.1900 -0.2543 -0.0186 0.020 Uiso 1 1 calc R
C21 C 0.0744(3) -0.2197(8) -0.0490(3) 0.0230(12) Uani 1 1 d .
H21A H 0.0738 -0.1341 -0.0236 0.034 Uiso 1 1 calc R
H21B H 0.0666 -0.3051 -0.0262 0.034 Uiso 1 1 calc R
H21C H 0.0342 -0.2129 -0.0902 0.034 Uiso 1 1 calc R
C23 C 0.4611(3) 0.0662(7) 0.1974(3) 0.0174(9) Uani 1 1 d .
H23A H 0.4858 -0.0043 0.1773 0.021 Uiso 1 1 calc R
H23B H 0.4398 0.0141 0.2266 0.021 Uiso 1 1 calc R
C27 C 0.4308(3) 0.2214(7) 0.0996(3) 0.0160(9) Uani 1 1 d .
H27A H 0.4537 0.1504 0.0782 0.019 Uiso 1 1 calc R
H27B H 0.3901 0.2716 0.0665 0.019 Uiso 1 1 calc R
C26 C 0.4905(3) 0.3298(7) 0.1360(3) 0.0191(10) Uani 1 1 d .
H26A H 0.5133 0.3749 0.1062 0.023 Uiso 1 1 calc R
H26B H 0.4662 0.4062 0.1535 0.023 Uiso 1 1 calc R
C25 C 0.5524(3) 0.2590(7) 0.1907(3) 0.0204(11) Uani 1 1 d .
H25A H 0.5813 0.1918 0.1730 0.025 Uiso 1 1 calc R
H25B H 0.5875 0.3334 0.2152 0.025 Uiso 1 1 calc R
C24 C 0.5191(3) 0.1776(8) 0.2353(3) 0.0202(10) Uani 1 1 d .
H24A H 0.4945 0.2461 0.2564 0.024 Uiso 1 1 calc R
H24B H 0.5599 0.1285 0.2688 0.024 Uiso 1 1 calc R
C28 C 0.2436(3) 0.1707(6) 0.0597(2) 0.0117(8) Uani 1 1 d .
H28 H 0.2568 0.1864 0.0199 0.014 Uiso 1 1 calc R
C29 C 0.1629(3) 0.1120(7) 0.0401(2) 0.0140(8) Uani 1 1 d .
H29A H 0.1610 0.0183 0.0186 0.017 Uiso 1 1 calc R
H29B H 0.1485 0.0963 0.0788 0.017 Uiso 1 1 calc R
C31 C 0.1094(3) 0.3610(8) 0.0263(3) 0.0222(11) Uani 1 1 d .
H31A H 0.0918 0.3525 0.0638 0.027 Uiso 1 1 calc R
H31B H 0.0752 0.4277 -0.0044 0.027 Uiso 1 1 calc R
C33 C 0.2458(3) 0.3179(7) 0.0925(2) 0.0162(9) Uani 1 1 d .
H33A H 0.2331 0.3054 0.1322 0.019 Uiso 1 1 calc R
H33B H 0.2971 0.3587 0.1040 0.019 Uiso 1 1 calc R
C30 C 0.1067(3) 0.2143(7) -0.0047(3) 0.0190(10) Uani 1 1 d .
H30A H 0.1186 0.2245 -0.0448 0.023 Uiso 1 1 calc R
H30B H 0.0553 0.1741 -0.0152 0.023 Uiso 1 1 calc R
C32 C 0.1892(3) 0.4212(7) 0.0474(3) 0.0206(11) Uani 1 1 d .
H32A H 0.1900 0.5139 0.0694 0.025 Uiso 1 1 calc R
H32B H 0.2045 0.4392 0.0093 0.025 Uiso 1 1 calc R
C34 C 0.2605(3) -0.2763(6) 0.1606(3) 0.0147(9) Uani 1 1 d .
H34A H 0.2946 -0.2999 0.1354 0.018 Uiso 1 1 calc R
C35 C 0.1935(3) -0.2083(7) 0.1243(2) 0.0167(9) Uani 1 1 d .
H35A H 0.1886 -0.1937 0.0784 0.020 Uiso 1 1 calc R
C41 C 0.2669(3) -0.3809(7) 0.2145(3) 0.0175(9) Uani 1 1 d .
H41A H 0.3205 -0.4061 0.2351 0.021 Uiso 1 1 calc R
H41B H 0.2395 -0.4700 0.1966 0.021 Uiso 1 1 calc R
C39 C 0.2385(4) -0.1591(8) 0.2676(3) 0.0219(11) Uani 1 1 d .
H39A H 0.2674 -0.1194 0.3105 0.026 Uiso 1 1 calc R
C40 C 0.2356(4) -0.3218(8) 0.2648(3) 0.0238(12) Uani 1 1 d .
H40A H 0.1829 -0.3537 0.2550 0.029 Uiso 1 1 calc R
H40B H 0.2650 -0.3610 0.3070 0.029 Uiso 1 1 calc R
C38 C 0.1789(3) -0.0737(8) 0.2324(3) 0.0237(12) Uani 1 1 d .
H38A H 0.1728 0.0160 0.2550 0.028 Uiso 1 1 calc R
C37 C 0.1067(4) -0.1273(10) 0.1856(4) 0.0335(16) Uani 1 1 d .
H37A H 0.0773 -0.0444 0.1628 0.040 Uiso 1 1 calc R
H37B H 0.0769 -0.1751 0.2093 0.040 Uiso 1 1 calc R
C36 C 0.1184(3) -0.2323(9) 0.1367(3) 0.0264(13) Uani 1 1 d .
H36A H 0.0766 -0.2217 0.0961 0.032 Uiso 1 1 calc R
H36B H 0.1170 -0.3314 0.1522 0.032 Uiso 1 1 calc R
Cl1 Cl 0.30937(9) 0.14518(17) 0.25178(6) 0.0208(3) Uani 1 1 d .
C20 C 0.1477(5) -0.3540(8) -0.1069(3) 0.0286(14) Uani 1 1 d .
H20A H 0.1156 -0.3264 -0.1497 0.043 Uiso 1 1 calc R
H20B H 0.1269 -0.4395 -0.0931 0.043 Uiso 1 1 calc R
H20C H 0.1985 -0.3747 -0.1076 0.043 Uiso 1 1 calc R
C22 C 0.3980(3) 0.1441(6) 0.1459(2) 0.0129(8) Uiso 1 1 d .
H22 H 0.3822 0.2231 0.1692 0.016 Uiso 1 1 calc R

loop_
_atom_site_aniso_label
_atom_site_aniso_U_11
_atom_site_aniso_U_22
_atom_site_aniso_U_33
_atom_site_aniso_U_23
_atom_site_aniso_U_13
_atom_site_aniso_U_12
Ir1 0.01312(8) 0.01303(9) 0.00968(7) -0.00045(6) 0.00491(5) 0.00064(7)
P4 0.0107(5) 0.0083(6) 0.0094(4) -0.0012(4) 0.0030(3) 0.0002(4)
C2 0.0124(18) 0.012(2) 0.0154(19) -0.0002(16) 0.0030(15) 0.0001(16)
C1 0.0109(17) 0.009(2) 0.0116(17) -0.0019(14) 0.0046(14) -0.0009(14)
C6 0.0163(19) 0.009(2) 0.0106(17) -0.0006(14) 0.0052(15) -0.0011(16)
C3 0.016(2) 0.012(3) 0.023(2) 0.0011(18) 0.0077(18) 0.0046(17)
C5 0.027(3) 0.016(3) 0.0110(19) -0.0024(16) 0.0077(17) 0.003(2)
C4 0.028(3) 0.014(3) 0.021(2) -0.0011(19) 0.011(2) 0.008(2)
C9 0.0120(18) 0.014(2) 0.0104(17) 0.0013(15) 0.0023(14) -0.0021(16)
C10 0.0123(18) 0.016(2) 0.0082(17) -0.0003(15) 0.0015(14) -0.0015(16)
C8 0.0127(18) 0.013(2) 0.0081(16) -0.0004(14) 0.0036(13) -0.0019(15)
C11 0.0128(18) 0.014(2) 0.0127(18) -0.0019(15) 0.0030(14) -0.0039(16)
C7 0.0166(19) 0.010(2) 0.0082(16) -0.0018(13) 0.0043(14) -0.0022(15)
C12 0.0152(19) 0.014(2) 0.0104(18) -0.0027(15) 0.0048(15) -0.0045(16)
C13 0.015(2) 0.017(3) 0.0127(19) 0.0007(16) 0.0035(15) -0.0045(17)
C16 0.0136(19) 0.018(3) 0.0134(19) 0.0012(17) 0.0017(15) 0.0004(18)
C15 0.020(2) 0.017(3) 0.015(2) -0.0003(17) 0.0039(17) -0.0059(19)
C17 0.022(2) 0.019(3) 0.020(2) 0.0019(19) 0.0062(19) 0.003(2)
C14 0.018(2) 0.025(3) 0.029(3) -0.005(2) 0.012(2) -0.003(2)
C18 0.025(3) 0.027(3) 0.012(2) 0.0016(19) 0.0026(18) 0.005(2)
C19 0.022(2) 0.017(3) 0.0113(19) -0.0017(16) 0.0051(16) -0.0083(19)
C21 0.022(3) 0.025(3) 0.021(2) -0.001(2) 0.007(2) -0.013(2)
C23 0.015(2) 0.014(3) 0.019(2) -0.0003(18) 0.0004(16) -0.0003(18)
C27 0.017(2) 0.015(3) 0.017(2) -0.0015(17) 0.0056(16) -0.0044(18)
C26 0.018(2) 0.016(3) 0.024(2) -0.0018(19) 0.0079(19) -0.0053(19)
C25 0.015(2) 0.021(3) 0.023(2) -0.008(2) 0.0036(18) -0.0049(19)
C24 0.014(2) 0.022(3) 0.020(2) -0.004(2) -0.0004(17) -0.0041(19)
C28 0.0119(18) 0.014(2) 0.0099(17) -0.0007(15) 0.0036(14) 0.0020(16)
C29 0.0103(18) 0.017(3) 0.0138(19) -0.0003(16) 0.0029(14) 0.0022(16)
C31 0.019(2) 0.022(3) 0.025(3) 0.001(2) 0.006(2) 0.008(2)
C33 0.021(2) 0.015(3) 0.0120(19) -0.0034(16) 0.0038(16) 0.0010(18)
C30 0.014(2) 0.021(3) 0.019(2) 0.0012(19) 0.0009(17) 0.0019(19)
C32 0.021(2) 0.018(3) 0.022(2) 0.0008(19) 0.0056(19) 0.004(2)
C34 0.0106(18) 0.014(2) 0.019(2) -0.0021(17) 0.0048(15) -0.0018(16)
C35 0.019(2) 0.019(3) 0.0118(19) -0.0009(17) 0.0049(16) -0.0044(19)
C41 0.022(2) 0.017(3) 0.014(2) 0.0027(17) 0.0063(17) -0.0002(19)
C39 0.036(3) 0.021(3) 0.012(2) 0.0012(18) 0.012(2) 0.001(2)
C40 0.035(3) 0.020(3) 0.018(2) 0.004(2) 0.011(2) -0.003(2)
C38 0.023(3) 0.024(3) 0.031(3) 0.000(2) 0.019(2) 0.000(2)
C37 0.021(3) 0.039(5) 0.045(4) 0.003(3) 0.017(3) 0.000(3)
C36 0.014(2) 0.032(4) 0.029(3) 0.003(3) 0.002(2) -0.003(2)
Cl1 0.0324(7) 0.0182(7) 0.0156(5) -0.0075(4) 0.0128(5) -0.0057(5)
C20 0.052(4) 0.017(3) 0.021(3) -0.007(2) 0.017(3) -0.011(3)

loop_
_atom_type_symbol
_atom_type_description
_atom_type_scat_dispersion_real
_atom_type_scat_dispersion_imag
_atom_type_scat_source
C C 0.0033 0.0016 'International Tables Vol C Tables 4.2.6.8 and 6.1.1.4'
H H 0.0000 0.0000 'International Tables Vol C Tables 4.2.6.8 and 6.1.1.4'
P P 0.1023 0.0942 'International Tables Vol C Tables 4.2.6.8 and 6.1.1.4'
Cl Cl 0.1484 0.1585 'International Tables Vol C Tables 4.2.6.8 and 6.1.1.4'
Ir Ir -1.4442 7.9887 'International Tables Vol C Tables 4.2.6.8 and 6.1.1.4'

loop_
_geom_angle_atom_site_label_1
_geom_angle_atom_site_label_2
_geom_angle_atom_site_label_3
_geom_angle
C34 Ir1 C35 38.8(2)
C34 Ir1 C38 95.8(2)
C35 Ir1 C38 81.6(2)
C34 Ir1 C39 79.7(2)
C35 Ir1 C39 89.6(2)
C38 Ir1 C39 37.2(3)
C34 Ir1 P4 98.53(15)
C35 Ir1 P4 93.89(14)
C38 Ir1 P4 150.67(19)
C39 Ir1 P4 171.93(18)
C34 Ir1 Cl1 157.05(15)
C35 Ir1 Cl1 162.41(17)
C38 Ir1 Cl1 86.9(2)
C39 Ir1 Cl1 89.22(18)
P4 Ir1 Cl1 89.64(5)
C1 P4 C28 108.9(2)
C1 P4 C22 105.6(2)
C28 P4 C22 103.4(2)
C1 P4 Ir1 115.83(17)
C28 P4 Ir1 110.71(15)
C22 P4 Ir1 111.51(16)
C3 C2 C1 123.4(5)
C2 C1 C6 117.4(4)
C2 C1 P4 109.8(3)
C6 C1 P4 132.8(4)
C5 C6 C1 118.3(5)
C5 C6 C7 113.4(4)
C1 C6 C7 128.3(5)
C2 C3 C4 118.8(5)
C4 C5 C6 122.9(5)
C3 C4 C5 119.1(5)
C10 C9 C8 121.4(5)
C11 C10 C9 118.1(5)
C11 C10 C16 120.6(5)
C9 C10 C16 121.3(5)
C9 C8 C7 119.8(4)
C9 C8 C13 119.3(4)
C7 C8 C13 120.8(4)
C10 C11 C12 122.4(5)
C8 C7 C12 119.3(5)
C8 C7 C6 120.1(4)
C12 C7 C6 119.8(5)
C11 C12 C7 118.9(5)
C11 C12 C19 118.7(5)
C7 C12 C19 122.3(5)
C8 C13 C15 113.6(5)
C8 C13 C14 110.0(5)
C15 C13 C14 109.9(5)
C10 C16 C17 110.7(4)
C10 C16 C18 112.0(4)
C17 C16 C18 111.6(5)
C12 C19 C20 110.4(4)
C12 C19 C21 112.9(5)
C20 C19 C21 108.9(5)
C22 C23 C24 108.9(5)
C26 C27 C22 110.0(4)
C25 C26 C27 111.8(5)
C24 C25 C26 111.1(5)
C25 C24 C23 110.4(5)
C29 C28 C33 108.7(4)
C29 C28 P4 110.3(4)
C33 C28 P4 113.8(3)
C30 C29 C28 111.9(5)
C30 C31 C32 110.7(5)
C32 C33 C28 110.0(4)
C31 C30 C29 110.7(5)
C31 C32 C33 111.8(5)
C35 C34 C41 124.6(5)
C35 C34 Ir1 71.0(4)
C41 C34 Ir1 114.1(4)
C34 C35 C36 122.3(5)
C34 C35 Ir1 70.2(3)
C36 C35 Ir1 113.5(4)
C34 C41 C40 113.1(5)
C38 C39 C40 122.6(6)
C38 C39 Ir1 69.8(3)
C40 C39 Ir1 113.9(4)
C39 C40 C41 112.1(5)
C39 C38 C37 125.4(7)
C39 C38 Ir1 73.0(3)
C37 C38 Ir1 110.3(4)
C38 C37 C36 113.5(6)
C37 C36 C35 112.6(6)
C27 C22 C23 109.8(4)
C27 C22 P4 116.7(3)
C23 C22 P4 115.3(4)

loop_
_geom_bond_atom_site_label_1
_geom_bond_atom_site_label_2
_geom_bond_distance
Ir1 C34 2.111(6)
Ir1 C35 2.122(6)
Ir1 C38 2.159(5)
Ir1 C39 2.200(6)
Ir1 P4 2.3461(12)
Ir1 Cl1 2.3590(14)
P4 C1 1.846(5)
P4 C28 1.860(5)
P4 C22 1.862(5)
C2 C3 1.384(8)
C2 C1 1.414(7)
C1 C6 1.423(7)
C6 C5 1.403(8)
C6 C7 1.515(7)
C3 C4 1.392(8)
C5 C4 1.393(9)
C9 C10 1.396(7)
C9 C8 1.398(7)
C10 C11 1.388(8)
C10 C16 1.519(7)
C8 C7 1.410(7)
C8 C13 1.526(7)
C11 C12 1.399(7)
C7 C12 1.413(7)
C12 C19 1.532(8)
C13 C15 1.530(9)
C13 C14 1.540(8)
C16 C17 1.533(9)
C16 C18 1.539(8)
C19 C20 1.535(9)
C19 C21 1.538(8)
C23 C22 1.537(8)
C23 C24 1.543(8)
C27 C26 1.532(8)
C27 C22 1.536(7)
C26 C25 1.531(9)
C25 C24 1.530(9)
C28 C29 1.537(7)
C28 C33 1.549(8)
C29 C30 1.527(8)
C31 C30 1.525(10)
C31 C32 1.526(9)
C33 C32 1.539(8)
C34 C35 1.406(8)
C34 C41 1.517(8)
C35 C36 1.539(8)
C41 C40 1.521(9)
C39 C38 1.390(10)
C39 C40 1.519(10)
C38 C37 1.501(11)
C37 C36 1.528(12)

loop_
_geom_torsion_atom_site_label_1
_geom_torsion_atom_site_label_2
_geom_torsion_atom_site_label_3
_geom_torsion_atom_site_label_4
_geom_torsion
C34 Ir1 P4 C1 -4.5(2)
C35 Ir1 P4 C1 -43.3(2)
C38 Ir1 P4 C1 -123.0(4)
C39 Ir1 P4 C1 72.1(13)
Cl1 Ir1 P4 C1 153.95(18)
C34 Ir1 P4 C28 120.1(2)
C35 Ir1 P4 C28 81.4(2)
C38 Ir1 P4 C28 1.7(4)
C39 Ir1 P4 C28 -163.2(13)
Cl1 Ir1 P4 C28 -81.40(18)
C34 Ir1 P4 C22 -125.3(2)
C35 Ir1 P4 C22 -164.1(3)
C38 Ir1 P4 C22 116.2(4)
C39 Ir1 P4 C22 -48.7(13)
Cl1 Ir1 P4 C22 33.17(19)
C3 C2 C1 C6 2.9(8)
C3 C2 C1 P4 -177.8(5)
C28 P4 C1 C2 175.1(4)
C22 P4 C1 C2 64.6(4)
Ir1 P4 C1 C2 -59.4(4)
C28 P4 C1 C6 -5.8(6)
C22 P4 C1 C6 -116.3(5)
Ir1 P4 C1 C6 119.8(5)
C2 C1 C6 C5 -1.8(7)
P4 C1 C6 C5 179.1(4)
C2 C1 C6 C7 178.3(5)
P4 C1 C6 C7 -0.8(8)
C1 C2 C3 C4 -2.0(9)
C1 C6 C5 C4 -0.1(9)
C7 C6 C5 C4 179.8(6)
C2 C3 C4 C5 -0.1(9)
C6 C5 C4 C3 1.1(10)
C8 C9 C10 C11 -0.6(8)
C8 C9 C10 C16 179.1(5)
C10 C9 C8 C7 0.0(8)
C10 C9 C8 C13 176.4(5)
C9 C10 C11 C12 -0.3(8)
C16 C10 C11 C12 179.9(5)
C9 C8 C7 C12 1.5(7)
C13 C8 C7 C12 -174.7(5)
C9 C8 C7 C6 171.5(4)
C13 C8 C7 C6 -4.8(7)
C5 C6 C7 C8 -90.8(6)
C1 C6 C7 C8 89.1(6)
C5 C6 C7 C12 79.1(6)
C1 C6 C7 C12 -101.0(6)
C10 C11 C12 C7 1.9(8)
C10 C11 C12 C19 -175.3(5)
C8 C7 C12 C11 -2.4(7)
C6 C7 C12 C11 -172.4(4)
C8 C7 C12 C19 174.7(5)
C6 C7 C12 C19 4.6(7)
C9 C8 C13 C15 41.6(6)
C7 C8 C13 C15 -142.1(5)
C9 C8 C13 C14 -82.1(6)
C7 C8 C13 C14 94.2(6)
C11 C10 C16 C17 114.4(6)
C9 C10 C16 C17 -65.3(6)
C11 C10 C16 C18 -120.3(6)
C9 C10 C16 C18 59.9(7)
C11 C12 C19 C20 73.6(7)
C7 C12 C19 C20 -103.4(6)
C11 C12 C19 C21 -48.4(6)
C7 C12 C19 C21 134.5(5)
C22 C27 C26 C25 55.7(6)
C27 C26 C25 C24 -54.4(7)
C26 C25 C24 C23 56.1(7)
C22 C23 C24 C25 -59.5(6)
C1 P4 C28 C29 83.0(4)
C22 P4 C28 C29 -165.0(3)
Ir1 P4 C28 C29 -45.5(4)
C1 P4 C28 C33 -154.4(4)
C22 P4 C28 C33 -42.5(4)
Ir1 P4 C28 C33 77.1(4)
C33 C28 C29 C30 58.3(5)
P4 C28 C29 C30 -176.1(4)
C29 C28 C33 C32 -57.2(6)
P4 C28 C33 C32 179.3(4)
C32 C31 C30 C29 55.2(7)
C28 C29 C30 C31 -57.7(6)
C30 C31 C32 C33 -55.9(7)
C28 C33 C32 C31 57.3(6)
C38 Ir1 C34 C35 68.8(3)
C39 Ir1 C34 C35 102.4(3)
P4 Ir1 C34 C35 -85.6(3)
Cl1 Ir1 C34 C35 164.7(3)
C35 Ir1 C34 C41 -120.3(5)
C38 Ir1 C34 C41 -51.6(4)
C39 Ir1 C34 C41 -17.9(4)
P4 Ir1 C34 C41 154.1(3)
Cl1 Ir1 C34 C41 44.3(6)
C41 C34 C35 C36 0.9(9)
Ir1 C34 C35 C36 -105.8(6)
C41 C34 C35 Ir1 106.7(6)
C38 Ir1 C35 C34 -110.4(3)
C39 Ir1 C35 C34 -73.9(3)
P4 Ir1 C35 C34 98.8(3)
Cl1 Ir1 C35 C34 -160.0(4)
C34 Ir1 C35 C36 117.6(6)
C38 Ir1 C35 C36 7.2(5)
C39 Ir1 C35 C36 43.7(5)
P4 Ir1 C35 C36 -143.6(4)
Cl1 Ir1 C35 C36 -42.4(8)
C35 C34 C41 C40 -53.1(8)
Ir1 C34 C41 C40 29.8(6)
C34 Ir1 C39 C38 -114.2(4)
C35 Ir1 C39 C38 -76.5(4)
P4 Ir1 C39 C38 167.8(11)
Cl1 Ir1 C39 C38 85.9(4)
C34 Ir1 C39 C40 3.5(5)
C35 Ir1 C39 C40 41.2(5)
C38 Ir1 C39 C40 117.7(7)
P4 Ir1 C39 C40 -74.5(14)
Cl1 Ir1 C39 C40 -156.4(5)
C38 C39 C40 C41 91.9(7)
Ir1 C39 C40 C41 11.4(7)
C34 C41 C40 C39 -26.2(7)
C40 C39 C38 C37 -2.9(9)
Ir1 C39 C38 C37 103.2(6)
C40 C39 C38 Ir1 -106.1(5)
C34 Ir1 C38 C39 64.4(4)
C35 Ir1 C38 C39 100.6(4)
P4 Ir1 C38 C39 -176.5(3)
Cl1 Ir1 C38 C39 -92.8(4)
C34 Ir1 C38 C37 -57.8(6)
C35 Ir1 C38 C37 -21.6(5)
C39 Ir1 C38 C37 -122.2(8)
P4 Ir1 C38 C37 61.3(7)
Cl1 Ir1 C38 C37 145.0(5)
C39 C38 C37 C36 -50.5(9)
Ir1 C38 C37 C36 32.7(8)
C38 C37 C36 C35 -27.2(9)
C34 C35 C36 C37 89.0(8)
Ir1 C35 C36 C37 8.4(7)
C26 C27 C22 C23 -59.2(6)
C26 C27 C22 P4 167.2(4)
C24 C23 C22 C27 61.1(6)
C24 C23 C22 P4 -164.6(4)
C1 P4 C22 C27 57.4(5)
C28 P4 C22 C27 -57.0(4)
Ir1 P4 C22 C27 -176.0(4)
C1 P4 C22 C23 -73.7(4)
C28 P4 C22 C23 171.9(4)
Ir1 P4 C22 C23 52.9(4)
